data_7126740
loop_
_publ_author_name
'Chen, Yi-Gang'
'Yang, Chunyu'
'Wang, Fang'
'Guo, Yao'
'Jiang, Xingxing'
'Zhang, Xian-Ming'

_publ_section_title
;
 M<sub>4</sub>LiBe<sub>4</sub>P<sub>7</sub>O<sub>24</sub> and
 M<sub>4</sub>Li(Li<sub>3</sub>P)P<sub>7</sub>O<sub>24</sub> (M = Cs, Rb):
 deep-ultraviolet nonlinear-optical phosphates with a
 tetrahedra-substituted paracelsian-like framework.
;
_journal_issue 61
_journal_name_full 'Chemical communications (Cambridge, England)'
_journal_page_first 8639
_journal_page_last 8642
_journal_paper_doi 10.1039/d0cc03159c
_journal_volume 56
_journal_year 2020
_chemical_formula_moiety 'Be4 Li O24 P7 Rb4'
_chemical_formula_sum 'Be4 Li O24 P7 Rb4'
_chemical_formula_weight 985.65
_space_group_crystal_system orthorhombic
_space_group_IT_number 17
_space_group_name_Hall 'P 2c 2'
_space_group_name_H-M_alt 'P 2 2 21'
_atom_sites_solution_hydrogens none
_atom_sites_solution_primary direct
_audit_creation_date 2019-12-02
_audit_creation_method
;
Olex2 1.2
(compiled 2018.05.29 svn.r3508 for OlexSys, GUI svn.r5506)
;
_audit_update_record
;
2020-06-17 deposited with the CCDC.	2020-06-19 downloaded from the CCDC.
;
_cell_angle_alpha 90
_cell_angle_beta 90
_cell_angle_gamma 90
_cell_formula_units_Z 4
_cell_length_a 12.8805(4)
_cell_length_b 12.9118(4)
_cell_length_c 12.9447(4)
_cell_measurement_reflns_used 33431
_cell_measurement_temperature 293(2)
_cell_measurement_theta_max 37.0580
_cell_measurement_theta_min 2.5020
_cell_volume 2152.84(12)
_computing_cell_refinement 'CrysAlisPro 1.171.40.53 (Rigaku OD, 2019)'
_computing_data_collection 'CrysAlisPro 1.171.40.53 (Rigaku OD, 2019)'
_computing_data_reduction 'CrysAlisPro 1.171.40.53 (Rigaku OD, 2019)'
_computing_molecular_graphics 'Olex2 (Dolomanov et al., 2009)'
_computing_publication_material 'Olex2 (Dolomanov et al., 2009)'
_computing_structure_refinement 'ShelXL (Sheldrick, 2015)'
_computing_structure_solution 'ShelXS (Sheldrick, 2008)'
_diffrn_ambient_temperature 293(2)
_diffrn_measured_fraction_theta_full 0.997
_diffrn_measured_fraction_theta_max 0.955
_diffrn_measurement_device 'four-circle diffractometer'
_diffrn_measurement_device_type 'Xcalibur, Eos'
_diffrn_measurement_method '\w scans'
_diffrn_radiation_monochromator graphite
_diffrn_radiation_type MoK\a
_diffrn_radiation_wavelength 0.71073
_diffrn_reflns_av_R_equivalents 0.0402
_diffrn_reflns_av_unetI/netI 0.0323
_diffrn_reflns_Laue_measured_fraction_full 0.997
_diffrn_reflns_Laue_measured_fraction_max 0.955
_diffrn_reflns_limit_h_max 17
_diffrn_reflns_limit_h_min -17
_diffrn_reflns_limit_k_max 17
_diffrn_reflns_limit_k_min -17
_diffrn_reflns_limit_l_max 17
_diffrn_reflns_limit_l_min -16
_diffrn_reflns_number 33431
_diffrn_reflns_point_group_measured_fraction_full 0.998
_diffrn_reflns_point_group_measured_fraction_max 0.929
_diffrn_reflns_theta_full 25.500
_diffrn_reflns_theta_max 29.428
_diffrn_reflns_theta_min 3.147
_diffrn_source 'fine-focus sealed tube'
_exptl_absorpt_coefficient_mu 9.674
_exptl_absorpt_correction_T_max 1.00000
_exptl_absorpt_correction_T_min 0.51207
_exptl_absorpt_correction_type multi-scan
_exptl_absorpt_process_details
;
CrysAlisPro 1.171.40.53 (Rigaku Oxford Diffraction, 2019)
Empirical absorption correction using spherical harmonics,
 implemented in SCALE3 ABSPACK scaling algorithm.
;
_exptl_crystal_colour colourless
_exptl_crystal_density_diffrn 3.041
_exptl_crystal_density_method 'not measured'
_exptl_crystal_description block
_exptl_crystal_F_000 1856
_exptl_crystal_size_max 0.35
_exptl_crystal_size_mid 0.23
_exptl_crystal_size_min 0.16
_refine_diff_density_max 0.624
_refine_diff_density_min -0.503
_refine_diff_density_rms 0.124
_refine_ls_abs_structure_details
;
 Flack x determined using 1872 quotients [(I+)-(I-)]/[(I+)+(I-)]
 (Parsons, Flack and Wagner, Acta Cryst. B69 (2013) 249-259).
;
_refine_ls_abs_structure_Flack -0.006(3)
_refine_ls_extinction_coef 0.00530(16)
_refine_ls_extinction_expression Fc^*^=kFc[1+0.001xFc^2^\l^3^/sin(2\q)]^-1/4^
_refine_ls_extinction_method 'SHELXL-2014/7 (Sheldrick 2014'
_refine_ls_goodness_of_fit_ref 1.049
_refine_ls_hydrogen_treatment undef
_refine_ls_matrix_type full
_refine_ls_number_parameters 362
_refine_ls_number_reflns 5550
_refine_ls_number_restraints 0
_refine_ls_restrained_S_all 1.049
_refine_ls_R_factor_all 0.0362
_refine_ls_R_factor_gt 0.0266
_refine_ls_shift/su_max 0.000
_refine_ls_shift/su_mean 0.000
_refine_ls_structure_factor_coef Fsqd
_refine_ls_weighting_details 'w=1/[\s^2^(Fo^2^)+(0.0216P)^2^+0.9059P] where P=(Fo^2^+2Fc^2^)/3'
_refine_ls_weighting_scheme calc
_refine_ls_wR_factor_gt 0.0500
_refine_ls_wR_factor_ref 0.0524
_reflns_Friedel_coverage 0.732
_reflns_Friedel_fraction_full 0.999
_reflns_Friedel_fraction_max 0.896
_reflns_number_gt 4922
_reflns_number_total 5550
_reflns_threshold_expression 'I > 2\s(I)'
_cod_data_source_file d0cc03159c2.cif
_cod_data_source_block RbLiBePO
_cod_depositor_comments 'Adding full bibliography for 7126739--7126740.cif.'
_cod_database_code 7126740
_shelx_shelxl_version_number 2014/7
_shelx_space_group_comment
;
The symmetry employed for this shelxl refinement is uniquely defined
by the following loop, which should always be used as a source of
symmetry information in preference to the above space-group names.
They are only intended as comments.
;
_olex2_refinement_description
;
;
_olex2_submission_special_instructions 'No special instructions were received'

loop_
_space_group_symop_operation_xyz
'x, y, z'
'-x, -y, z+1/2'
'x, -y, -z'
'-x, y, -z+1/2'

loop_
_atom_site_label
_atom_site_type_symbol
_atom_site_fract_x
_atom_site_fract_y
_atom_site_fract_z
_atom_site_U_iso_or_equiv
_atom_site_adp_type
_atom_site_occupancy
_atom_site_site_symmetry_order
_atom_site_calc_flag
_atom_site_refinement_flags_posn
_atom_site_refinement_flags_adp
_atom_site_refinement_flags_occupancy
_atom_site_disorder_assembly
_atom_site_disorder_group
Rb2 Rb 0.61766(3) 0.14398(3) 0.11777(4) 0.02003(11) Uani 1 1 d . . . . .
Rb4 Rb 0.13173(4) 0.11972(4) -0.13398(3) 0.02376(11) Uani 1 1 d . . . . .
Rb1 Rb 0.87295(4) 0.36138(4) 0.11739(4) 0.02441(11) Uani 1 1 d . . . . .
P3 P 0.35166(7) 0.12430(8) 0.09338(8) 0.0071(2) Uani 1 1 d . . . . .
P4 P 0.12770(8) 0.35890(8) -0.33307(8) 0.0070(2) Uani 1 1 d . . . . .
P5 P 0.15879(7) 0.13967(8) -0.41053(8) 0.0078(2) Uani 1 1 d . . . . .
P7 P 0.59490(7) 0.41538(8) 0.12779(9) 0.0082(2) Uani 1 1 d . . . . .
P2 P 0.13504(8) 0.16362(8) 0.14940(9) 0.0125(2) Uani 1 1 d . . . . .
O9 O 0.1252(2) 0.3560(2) -0.0192(2) 0.0225(7) Uani 1 1 d . . . . .
O24 O 0.22820(19) 0.1334(2) 0.0716(2) 0.0130(6) Uani 1 1 d . . . . .
Rb3 Rb 0.37415(4) 0.39209(4) -0.13676(4) 0.02547(12) Uani 1 1 d . . . . .
P1 P 0.17591(8) 0.37847(9) 0.08285(8) 0.0102(2) Uani 1 1 d . . . . .
O14 O 0.1413(2) 0.2868(2) 0.1604(2) 0.0157(6) Uani 1 1 d . . . . .
O18 O 0.3720(2) 0.0183(2) 0.1373(2) 0.0175(6) Uani 1 1 d . . . . .
O22 O 0.3787(2) 0.2071(2) 0.1709(2) 0.0110(6) Uani 1 1 d . . . . .
O1 O 0.03853(19) 0.4242(2) -0.3718(2) 0.0136(6) Uani 1 1 d . . . . .
O3 O 0.1267(2) 0.3382(2) -0.2187(2) 0.0187(7) Uani 1 1 d . . . . .
O6 O 0.0819(2) 0.0645(2) -0.3727(3) 0.0214(7) Uani 1 1 d . . . . .
O17 O 0.1568(3) 0.1224(2) 0.2534(3) 0.0273(8) Uani 1 1 d . . . . .
O7 O 0.2564(2) 0.1291(2) -0.3356(2) 0.0174(7) Uani 1 1 d . . . . .
O5 O 0.1911(2) 0.1394(3) -0.5198(2) 0.0258(8) Uani 1 1 d . . . . .
O2 O 0.2274(2) 0.4027(3) -0.3704(3) 0.0278(8) Uani 1 1 d . . . . .
O4 O 0.1103(3) 0.2495(2) -0.3863(3) 0.0363(10) Uani 1 1 d . . . . .
O15 O 0.4005(2) 0.1421(2) -0.0106(2) 0.0161(6) Uani 1 1 d . . . . .
O16 O 0.0402(2) 0.1360(3) 0.0928(3) 0.0296(8) Uani 1 1 d . . . . .
O23 O 0.1355(3) 0.4729(2) 0.1371(3) 0.0266(8) Uani 1 1 d . . . . .
O13 O 0.2924(2) 0.3741(2) 0.0763(2) 0.0136(6) Uani 1 1 d . . . . .
O20 O 0.6672(2) 0.3795(2) 0.0411(2) 0.0130(6) Uani 1 1 d . . . . .
O12 O 0.5813(2) 0.4668(2) -0.1279(2) 0.0125(6) Uani 1 1 d . . . . .
O21 O 0.6459(2) 0.3811(2) 0.2287(2) 0.0197(7) Uani 1 1 d . . . . .
O19 O 0.4893(2) 0.3662(2) 0.1124(2) 0.0238(7) Uani 1 1 d . . . . .
P6 P 0.37520(8) 0.16661(8) -0.32354(8) 0.0068(2) Uani 1 1 d . . . . .
O11 O 0.3865(2) 0.1740(2) -0.2073(2) 0.0107(6) Uani 1 1 d . . . . .
O10 O 0.44233(19) 0.0830(2) -0.3719(2) 0.0111(6) Uani 1 1 d . . . . .
O8 O 0.3862(2) 0.2690(2) -0.3762(2) 0.0183(7) Uani 1 1 d . . . . .
Be3 Be 0.4290(4) 0.0927(4) -0.1203(4) 0.0083(10) Uani 1 1 d . . . . .
Be4 Be 0.6573(4) 0.3801(4) -0.0824(4) 0.0084(10) Uani 1 1 d . . . . .
Be2 Be 0.6170(4) 0.3348(4) 0.3387(4) 0.0103(10) Uani 1 1 d . . . . .
Li1 Li 0.0935(5) -0.0814(5) -0.3773(6) 0.0144(15) Uani 1 1 d . . . . .
Be1 Be -0.0864(4) 0.4123(4) -0.3760(5) 0.0122(11) Uani 1 1 d . . . . .

loop_
_atom_site_aniso_label
_atom_site_aniso_U_11
_atom_site_aniso_U_22
_atom_site_aniso_U_33
_atom_site_aniso_U_23
_atom_site_aniso_U_13
_atom_site_aniso_U_12
Rb2 0.0179(2) 0.0228(2) 0.0193(2) -0.00517(18) 0.00456(18) -0.00306(18)
Rb4 0.0246(2) 0.0304(2) 0.0163(2) 0.0038(2) -0.0009(2) -0.0033(2)
Rb1 0.0255(2) 0.0252(2) 0.0226(2) -0.00015(19) -0.0049(2) -0.0036(2)
P3 0.0083(5) 0.0059(4) 0.0073(5) -0.0008(4) 0.0009(4) 0.0008(4)
P4 0.0064(4) 0.0065(4) 0.0080(5) -0.0012(4) 0.0007(4) 0.0008(4)
P5 0.0079(4) 0.0071(5) 0.0085(5) -0.0019(4) -0.0002(4) -0.0007(4)
P7 0.0104(5) 0.0068(5) 0.0073(5) 0.0018(4) -0.0009(4) -0.0029(4)
P2 0.0101(5) 0.0148(5) 0.0127(6) 0.0041(4) 0.0019(4) -0.0025(4)
O9 0.0266(17) 0.0279(18) 0.0130(16) 0.0021(13) -0.0079(14) -0.0027(17)
O24 0.0094(13) 0.0179(15) 0.0118(15) -0.0025(12) 0.0003(11) 0.0006(12)
Rb3 0.0240(2) 0.0236(2) 0.0288(3) -0.0083(2) 0.0096(2) -0.0071(2)
P1 0.0120(5) 0.0103(5) 0.0084(5) 0.0018(4) -0.0021(4) 0.0049(4)
O14 0.0216(16) 0.0148(14) 0.0109(15) 0.0008(12) 0.0035(13) 0.0017(13)
O18 0.0236(15) 0.0094(13) 0.0197(16) 0.0023(12) 0.0029(16) 0.0065(13)
O22 0.0170(14) 0.0093(13) 0.0066(14) -0.0005(10) -0.0005(12) -0.0002(13)
O1 0.0111(13) 0.0136(14) 0.0162(15) 0.0013(13) -0.0021(13) 0.0043(11)
O3 0.0228(16) 0.0233(17) 0.0100(15) 0.0035(12) 0.0020(14) 0.0096(16)
O6 0.0109(14) 0.0180(16) 0.035(2) 0.0111(15) -0.0012(14) -0.0038(12)
O17 0.0311(19) 0.0311(19) 0.0196(18) 0.0132(16) 0.0081(14) 0.0032(16)
O7 0.0098(13) 0.0260(17) 0.0164(16) 0.0076(14) -0.0029(11) -0.0016(13)
O5 0.0154(15) 0.052(2) 0.0104(16) -0.0023(16) 0.0016(12) -0.0072(16)
O2 0.0146(14) 0.0272(19) 0.042(2) 0.0088(18) 0.0128(15) 0.0024(14)
O4 0.035(2) 0.0184(16) 0.056(3) -0.0228(17) -0.023(2) 0.0132(15)
O15 0.0202(15) 0.0175(16) 0.0107(15) -0.0048(12) 0.0057(12) -0.0042(13)
O16 0.0137(15) 0.042(2) 0.033(2) -0.0029(18) 0.0003(14) -0.0131(15)
O23 0.0383(19) 0.0172(16) 0.0244(18) -0.0003(15) -0.0007(18) 0.0188(16)
O13 0.0152(14) 0.0155(15) 0.0102(15) 0.0025(12) -0.0027(11) 0.0009(13)
O20 0.0174(14) 0.0144(15) 0.0073(14) -0.0024(12) -0.0034(11) 0.0027(13)
O12 0.0138(13) 0.0072(13) 0.0166(15) 0.0023(13) -0.0034(13) -0.0021(11)
O21 0.0254(17) 0.0213(16) 0.0123(16) 0.0094(13) -0.0030(13) -0.0001(15)
O19 0.0173(15) 0.0324(18) 0.0216(19) 0.0009(16) 0.0007(13) -0.0127(15)
P6 0.0067(4) 0.0066(4) 0.0070(5) 0.0020(4) 0.0001(4) 0.0008(4)
O11 0.0137(14) 0.0088(13) 0.0095(14) 0.0001(11) -0.0014(12) 0.0004(12)
O10 0.0124(13) 0.0091(13) 0.0117(14) -0.0035(12) 0.0012(12) -0.0019(11)
O8 0.0216(16) 0.0120(14) 0.0212(17) 0.0106(13) -0.0009(15) 0.0036(12)
Be3 0.009(2) 0.011(2) 0.005(2) 0.002(2) -0.004(2) 0.000(2)
Be4 0.008(2) 0.011(3) 0.006(2) -0.002(2) 0.0014(19) 0.003(2)
Be2 0.012(2) 0.009(2) 0.010(3) 0.0009(19) -0.001(2) -0.003(2)
Li1 0.014(3) 0.015(3) 0.014(4) 0.000(3) -0.001(3) -0.004(3)
Be1 0.011(2) 0.015(3) 0.010(3) 0.000(2) 0.000(2) 0.004(2)

loop_
_atom_type_symbol
_atom_type_description
_atom_type_scat_dispersion_real
_atom_type_scat_dispersion_imag
_atom_type_scat_source
Be Be 0.0005 0.0002 'International Tables Vol C Tables 4.2.6.8 and 6.1.1.4'
Li Li -0.0003 0.0001 'International Tables Vol C Tables 4.2.6.8 and 6.1.1.4'
O O 0.0106 0.0060 'International Tables Vol C Tables 4.2.6.8 and 6.1.1.4'
P P 0.1023 0.0942 'International Tables Vol C Tables 4.2.6.8 and 6.1.1.4'
Rb Rb -0.9393 2.9676 'International Tables Vol C Tables 4.2.6.8 and 6.1.1.4'

loop_
_geom_angle_atom_site_label_1
_geom_angle_atom_site_label_2
_geom_angle_atom_site_label_3
_geom_angle
_geom_angle_site_symmetry_1
_geom_angle_site_symmetry_3
_geom_angle_publ_flag
P3 Rb2 P7 89.65(2) . . ?
O22 Rb2 P3 25.75(5) . . ?
O22 Rb2 P3 97.19(6) 4_655 . ?
O22 Rb2 P7 70.40(5) . . ?
O22 Rb2 P7 71.46(6) 4_655 . ?
O22 Rb2 O22 75.05(8) 4_655 . ?
O22 Rb2 O17 62.21(8) 4_655 4_655 ?
O22 Rb2 O17 137.10(7) . 4_655 ?
O22 Rb2 O15 120.37(8) 4_655 . ?
O22 Rb2 O20 90.92(7) . . ?
O22 Rb2 O20 91.28(7) 4_655 . ?
O22 Rb2 O21 48.46(7) 4_655 . ?
O22 Rb2 O21 77.69(7) . . ?
O22 Rb2 O19 77.36(8) 4_655 . ?
O22 Rb2 O19 46.85(7) . . ?
O22 Rb2 O10 167.40(7) 4_655 4_654 ?
O22 Rb2 O10 103.75(8) 4_655 2_655 ?
O22 Rb2 O10 92.35(6) . 4_654 ?
O17 Rb2 P3 153.84(6) 4_655 . ?
O17 Rb2 P7 97.82(6) 4_655 . ?
O17 Rb2 O21 76.86(7) 4_655 . ?
O17 Rb2 O10 130.38(7) 4_655 4_654 ?
O5 Rb2 P3 147.06(7) 4_654 . ?
O5 Rb2 P7 96.45(8) 4_654 . ?
O5 Rb2 O22 160.37(8) 4_654 . ?
O5 Rb2 O22 115.46(9) 4_654 4_655 ?
O5 Rb2 O17 57.12(8) 4_654 4_655 ?
O5 Rb2 O15 122.03(8) 4_654 . ?
O5 Rb2 O20 72.95(9) 4_654 . ?
O5 Rb2 O21 96.75(9) 4_654 . ?
O5 Rb2 O19 116.93(9) 4_654 . ?
O5 Rb2 O10 76.50(8) 4_654 4_654 ?
O5 Rb2 O10 103.05(9) 4_654 2_655 ?
O15 Rb2 P3 25.70(5) . . ?
O15 Rb2 P7 87.39(6) . . ?
O15 Rb2 O22 45.34(7) . . ?
O15 Rb2 O17 174.77(7) . 4_655 ?
O15 Rb2 O20 91.13(7) . . ?
O15 Rb2 O21 108.30(7) . . ?
O15 Rb2 O19 64.31(7) . . ?
O15 Rb2 O10 47.05(7) . 4_654 ?
O20 Rb2 P3 103.60(5) . . ?
O20 Rb2 P7 25.73(5) . . ?
O20 Rb2 O17 93.39(7) . 4_655 ?
O20 Rb2 O21 42.97(7) . . ?
O20 Rb2 O19 44.26(7) . . ?
O20 Rb2 O10 88.58(7) . 4_654 ?
O21 Rb2 P3 102.18(5) . . ?
O21 Rb2 P7 25.43(5) . . ?
O19 Rb2 P3 64.28(5) . . ?
O19 Rb2 P7 25.39(5) . . ?
O19 Rb2 O17 120.90(8) . 4_655 ?
O19 Rb2 O21 44.14(7) . . ?
O19 Rb2 O10 93.91(7) . 4_654 ?
O10 Rb2 P3 71.34(5) 2_655 . ?
O10 Rb2 P3 70.64(5) 4_654 . ?
O10 Rb2 P7 104.38(5) 4_654 . ?
O10 Rb2 P7 159.91(5) 2_655 . ?
O10 Rb2 O22 89.52(7) 2_655 . ?
O10 Rb2 O17 96.80(7) 2_655 4_655 ?
O10 Rb2 O15 78.25(7) 2_655 . ?
O10 Rb2 O20 164.53(7) 2_655 . ?
O10 Rb2 O21 151.44(8) 2_655 . ?
O10 Rb2 O21 129.33(7) 4_654 . ?
O10 Rb2 O19 135.28(7) 2_655 . ?
O10 Rb2 O10 75.96(8) 2_655 4_654 ?
O9 Rb4 O18 118.37(7) . 3 ?
O9 Rb4 O17 176.11(7) . 3 ?
O9 Rb4 O4 61.40(7) . 4_554 ?
O9 Rb4 O16 139.72(7) . 3 ?
O9 Rb4 O11 87.81(7) . . ?
O24 Rb4 O9 63.94(8) . . ?
O24 Rb4 O18 71.03(7) . 3 ?
O24 Rb4 O3 106.31(8) . . ?
O24 Rb4 O6 163.90(7) . . ?
O24 Rb4 O17 114.43(8) . 3 ?
O24 Rb4 O7 123.11(7) . . ?
O24 Rb4 O4 106.00(8) . 4_554 ?
O24 Rb4 O16 93.46(8) . 3 ?
O24 Rb4 O16 46.80(7) . . ?
O24 Rb4 O11 80.60(7) . . ?
O3 Rb4 O9 47.19(7) . . ?
O3 Rb4 O18 118.62(7) . 3 ?
O3 Rb4 O6 81.68(8) . . ?
O3 Rb4 O17 132.37(8) . 3 ?
O3 Rb4 O7 70.48(8) . . ?
O3 Rb4 O4 64.41(7) . 4_554 ?
O3 Rb4 O16 105.42(8) . . ?
O3 Rb4 O16 156.20(8) . 3 ?
O3 Rb4 O11 74.59(8) . . ?
O6 Rb4 O9 127.67(7) . . ?
O6 Rb4 O9 100.84(8) 4_554 . ?
O6 Rb4 O24 113.33(9) 4_554 . ?
O6 Rb4 O18 135.53(7) 4_554 3 ?
O6 Rb4 O18 92.89(7) . 3 ?
O6 Rb4 O3 102.95(9) 4_554 . ?
O6 Rb4 O6 77.40(10) 4_554 . ?
O6 Rb4 O17 53.14(7) . 3 ?
O6 Rb4 O17 83.04(8) 4_554 3 ?
O6 Rb4 O7 122.85(9) 4_554 . ?
O6 Rb4 O4 42.81(8) 4_554 4_554 ?
O6 Rb4 O4 90.03(8) . 4_554 ?
O6 Rb4 O16 55.97(8) 4_554 3 ?
O6 Rb4 O16 82.66(8) . 3 ?
O6 Rb4 O16 68.21(9) 4_554 . ?
O6 Rb4 O11 165.75(8) 4_554 . ?
O6 Rb4 O11 88.35(7) . . ?
O17 Rb4 O18 57.95(7) 3 3 ?
O17 Rb4 O4 122.36(8) 3 4_554 ?
O17 Rb4 O16 42.77(8) 3 3 ?
O7 Rb4 O9 110.47(8) . . ?
O7 Rb4 O18 63.63(7) . 3 ?
O7 Rb4 O6 45.56(7) . . ?
O7 Rb4 O17 67.14(8) . 3 ?
O7 Rb4 O4 120.27(8) . 4_554 ?
O7 Rb4 O16 168.54(8) . . ?
O7 Rb4 O16 109.80(8) . 3 ?
O7 Rb4 O11 42.93(7) . . ?
O4 Rb4 O18 176.08(8) 4_554 3 ?
O16 Rb4 O9 61.70(8) . . ?
O16 Rb4 O18 79.93(6) 3 3 ?
O16 Rb4 O18 111.49(8) . 3 ?
O16 Rb4 O6 145.61(7) . . ?
O16 Rb4 O17 120.14(8) . 3 ?
O16 Rb4 O4 64.77(8) . 4_554 ?
O16 Rb4 O4 97.86(7) 3 4_554 ?
O16 Rb4 O16 78.41(10) . 3 ?
O16 Rb4 O11 126.04(7) . . ?
O11 Rb4 O18 44.07(6) . 3 ?
O11 Rb4 O17 88.42(7) . 3 ?
O11 Rb4 O4 138.75(7) . 4_554 ?
O11 Rb4 O16 122.73(7) . 3 ?
O14 Rb1 O14 80.11(8) 4_655 1_655 ?
O14 Rb1 O1 163.77(7) 4_655 4_654 ?
O14 Rb1 O17 42.94(7) 4_655 4_655 ?
O14 Rb1 O5 94.20(8) 4_655 4_654 ?
O14 Rb1 O2 153.30(7) 4_655 4_654 ?
O14 Rb1 O2 102.88(8) 4_655 2_665 ?
O14 Rb1 O4 135.80(8) 4_655 4_654 ?
O14 Rb1 O23 42.87(7) 4_655 4_655 ?
O14 Rb1 O21 63.49(7) 4_655 . ?
O1 Rb1 O14 82.86(7) 2_665 1_655 ?
O1 Rb1 O14 105.77(8) 2_665 4_655 ?
O1 Rb1 O14 83.67(6) 4_654 1_655 ?
O1 Rb1 O1 72.66(9) 2_665 4_654 ?
O1 Rb1 O17 132.33(7) 4_654 4_655 ?
O1 Rb1 O17 145.74(8) 2_665 4_655 ?
O1 Rb1 O5 158.80(8) 2_665 4_654 ?
O1 Rb1 O2 45.31(7) 2_665 2_665 ?
O1 Rb1 O2 92.42(8) 2_665 4_654 ?
O1 Rb1 O2 41.18(6) 4_654 4_654 ?
O1 Rb1 O4 114.70(8) 2_665 4_654 ?
O1 Rb1 O23 138.35(7) 4_654 4_655 ?
O1 Rb1 O23 65.70(7) 2_665 4_655 ?
O1 Rb1 O21 104.35(7) 2_665 . ?
O17 Rb1 O14 78.40(7) 4_655 1_655 ?
O5 Rb1 O14 93.87(7) 4_654 1_655 ?
O5 Rb1 O1 86.17(7) 4_654 4_654 ?
O5 Rb1 O17 51.96(7) 4_654 4_655 ?
O5 Rb1 O2 137.14(7) 4_654 2_665 ?
O5 Rb1 O2 71.56(8) 4_654 4_654 ?
O5 Rb1 O4 44.11(7) 4_654 4_654 ?
O5 Rb1 O23 135.41(7) 4_654 4_655 ?
O5 Rb1 O21 90.75(8) 4_654 . ?
O2 Rb1 O14 122.25(7) 4_654 1_655 ?
O2 Rb1 O14 127.43(7) 2_665 1_655 ?
O2 Rb1 O1 87.53(8) 2_665 4_654 ?
O2 Rb1 O17 121.84(7) 4_654 4_655 ?
O2 Rb1 O17 137.62(8) 2_665 4_655 ?
O2 Rb1 O2 76.03(9) 2_665 4_654 ?
O2 Rb1 O4 117.85(8) 2_665 4_654 ?
O2 Rb1 O23 64.23(8) 2_665 4_655 ?
O2 Rb1 O23 139.43(8) 4_654 4_655 ?
O4 Rb1 O14 87.76(7) 4_654 1_655 ?
O4 Rb1 O1 42.06(7) 4_654 4_654 ?
O4 Rb1 O17 93.07(7) 4_654 4_655 ?
O4 Rb1 O2 42.87(8) 4_654 4_654 ?
O4 Rb1 O23 177.60(8) 4_654 4_655 ?
O23 Rb1 O14 89.97(7) 4_655 1_655 ?
O23 Rb1 O17 85.74(7) 4_655 4_655 ?
O20 Rb1 O14 107.41(8) . 4_655 ?
O20 Rb1 O14 164.62(7) . 1_655 ?
O20 Rb1 O1 107.17(8) . 2_665 ?
O20 Rb1 O1 88.21(7) . 4_654 ?
O20 Rb1 O17 97.79(8) . 4_655 ?
O20 Rb1 O5 72.51(8) . 4_654 ?
O20 Rb1 O2 47.37(7) . 4_654 ?
O20 Rb1 O2 64.94(8) . 2_665 ?
O20 Rb1 O4 77.51(8) . 4_654 ?
O20 Rb1 O23 104.70(8) . 4_655 ?
O20 Rb1 O21 46.51(7) . . ?
O21 Rb1 O14 143.56(6) . 1_655 ?
O21 Rb1 O1 132.74(7) . 4_654 ?
O21 Rb1 O17 76.24(7) . 4_655 ?
O21 Rb1 O2 93.47(7) . 4_654 ?
O21 Rb1 O2 63.81(8) . 2_665 ?
O21 Rb1 O4 119.19(8) . 4_654 ?
O21 Rb1 O23 62.54(7) . 4_655 ?
Rb2 P3 Rb2 78.47(2) . 4_655 ?
O24 P3 Rb2 105.71(11) . 4_655 ?
O24 P3 Rb2 170.35(12) . . ?
O18 P3 Rb2 70.63(12) . 4_655 ?
O18 P3 Rb2 81.95(12) . . ?
O18 P3 O24 107.59(17) . . ?
O18 P3 O22 110.70(17) . . ?
O22 P3 Rb2 69.97(11) . . ?
O22 P3 Rb2 42.88(10) . 4_655 ?
O22 P3 O24 106.94(16) . . ?
O15 P3 Rb2 146.51(12) . 4_655 ?
O15 P3 Rb2 69.81(11) . . ?
O15 P3 O24 104.14(16) . . ?
O15 P3 O18 113.88(17) . . ?
O15 P3 O22 113.00(16) . . ?
Rb1 P4 Rb4 130.34(3) 4_654 . ?
Rb1 P4 Rb4 150.22(3) 2_664 . ?
Rb1 P4 Rb1 79.43(2) 2_664 4_654 ?
O1 P4 Rb4 130.63(12) . . ?
O1 P4 Rb1 70.19(12) . 4_654 ?
O1 P4 Rb1 52.46(11) . 2_664 ?
O1 P4 O4 104.16(17) . . ?
O3 P4 Rb4 39.93(11) . . ?
O3 P4 Rb1 170.24(12) . 4_654 ?
O3 P4 Rb1 110.31(12) . 2_664 ?
O3 P4 O1 114.82(17) . . ?
O3 P4 O4 105.53(19) . . ?
O2 P4 Rb4 119.36(13) . . ?
O2 P4 Rb1 70.89(15) . 4_654 ?
O2 P4 Rb1 64.52(13) . 2_664 ?
O2 P4 O1 109.68(17) . . ?
O2 P4 O3 113.3(2) . . ?
O2 P4 O4 108.7(2) . . ?
O4 P4 Rb4 66.23(14) . . ?
O4 P4 Rb1 64.75(15) . 4_654 ?
O4 P4 Rb1 143.11(14) . 2_664 ?
Rb2 P5 Rb1 66.578(19) 4_654 4_654 ?
Rb4 P5 Rb2 145.68(3) 4_554 4_654 ?
Rb4 P5 Rb2 138.45(3) . 4_654 ?
Rb4 P5 Rb4 75.47(2) . 4_554 ?
Rb4 P5 Rb1 92.88(2) 4_554 4_654 ?
Rb4 P5 Rb1 135.75(3) . 4_654 ?
O6 P5 Rb2 136.79(14) . 4_654 ?
O6 P5 Rb4 63.73(14) . . ?
O6 P5 Rb4 40.59(11) . 4_554 ?
O6 P5 Rb1 129.48(13) . 4_654 ?
O6 P5 O7 105.81(17) . . ?
O6 P5 O5 120.5(2) . . ?
O6 P5 O4 105.06(19) . . ?
O6 P5 Li1 87.1(2) . 3_554 ?
O6 P5 Li1 30.38(18) . . ?
O7 P5 Rb2 80.73(11) . 4_654 ?
O7 P5 Rb4 132.82(12) . 4_554 ?
O7 P5 Rb4 57.72(11) . . ?
O7 P5 Rb1 123.87(12) . 4_654 ?
O7 P5 Li1 139.89(18) . 3_554 ?
O7 P5 Li1 93.01(18) . . ?
O5 P5 Rb2 30.65(11) . 4_654 ?
O5 P5 Rb4 115.07(12) . 4_554 ?
O5 P5 Rb4 168.38(13) . . ?
O5 P5 Rb1 51.63(15) . 4_654 ?
O5 P5 O7 111.17(16) . . ?
O5 P5 O4 107.7(2) . . ?
O5 P5 Li1 36.09(17) . 3_554 ?
O5 P5 Li1 102.3(2) . . ?
O4 P5 Rb2 114.31(15) . 4_654 ?
O4 P5 Rb4 80.15(15) . . ?
O4 P5 Rb4 68.96(13) . 4_554 ?
O4 P5 Rb1 56.10(15) . 4_654 ?
O4 P5 O7 105.53(18) . . ?
O4 P5 Li1 135.4(2) . . ?
O4 P5 Li1 107.37(19) . 3_554 ?
Li1 P5 Rb2 65.19(13) 3_554 4_654 ?
Li1 P5 Rb2 108.40(14) . 4_654 ?
Li1 P5 Rb4 68.78(13) . 4_554 ?
Li1 P5 Rb4 150.79(14) 3_554 . ?
Li1 P5 Rb4 76.30(15) . . ?
Li1 P5 Rb4 81.02(13) 3_554 4_554 ?
Li1 P5 Rb1 61.71(14) 3_554 4_654 ?
Li1 P5 Rb1 139.27(15) . 4_654 ?
Li1 P5 Li1 79.2(2) 3_554 . ?
Rb2 P7 Rb1 74.14(2) . . ?
Rb2 P7 Rb3 130.26(3) . 2_665 ?
Rb2 P7 Rb3 135.97(3) . 3_565 ?
Rb1 P7 Rb3 149.87(3) . 3_565 ?
Rb1 P7 Rb3 92.84(2) . 2_665 ?
Rb3 P7 Rb3 68.81(2) 3_565 2_665 ?
O20 P7 Rb2 67.72(11) . . ?
O20 P7 Rb1 47.01(10) . . ?
O20 P7 Rb3 133.98(11) . 2_665 ?
O20 P7 Rb3 132.82(12) . 3_565 ?
O20 P7 O12 111.81(17) . 3_565 ?
O12 P7 Rb2 177.28(13) 3_565 . ?
O12 P7 Rb1 107.60(11) 3_565 . ?
O12 P7 Rb3 52.11(12) 3_565 2_665 ?
O12 P7 Rb3 42.27(10) 3_565 3_565 ?
O21 P7 Rb2 72.97(12) . . ?
O21 P7 Rb1 63.55(12) . . ?
O21 P7 Rb3 58.64(12) . 2_665 ?
O21 P7 Rb3 119.19(13) . 3_565 ?
O21 P7 O20 106.14(16) . . ?
O21 P7 O12 109.63(17) . 3_565 ?
O19 P7 Rb2 69.65(12) . . ?
O19 P7 Rb1 142.76(13) . . ?
O19 P7 Rb3 117.10(13) . 2_665 ?
O19 P7 Rb3 66.68(12) . 3_565 ?
O19 P7 O20 108.88(17) . . ?
O19 P7 O12 108.29(17) . 3_565 ?
O19 P7 O21 112.13(18) . . ?
Rb4 P2 Rb4 78.09(3) 3 . ?
Rb4 P2 Rb1 133.30(3) 3 4_655 ?
Rb4 P2 Rb1 148.49(3) . 4_655 ?
O24 P2 Rb4 74.53(11) . 3 ?
O24 P2 Rb4 49.85(10) . . ?
O24 P2 Rb1 130.65(11) . 4_655 ?
O14 P2 Rb4 177.01(12) . 3 ?
O14 P2 Rb4 103.92(11) . . ?
O14 P2 Rb1 44.85(10) . 4_655 ?
O14 P2 O24 104.98(16) . . ?
O17 P2 Rb4 72.06(14) . 3 ?
O17 P2 Rb4 148.15(14) . . ?
O17 P2 Rb1 62.67(14) . 4_655 ?
O17 P2 O24 109.92(18) . . ?
O17 P2 O14 105.53(18) . . ?
O16 P2 Rb4 57.33(14) . . ?
O16 P2 Rb4 73.77(15) . 3 ?
O16 P2 Rb1 121.07(14) . 4_655 ?
O16 P2 O24 104.38(17) . . ?
O16 P2 O14 109.16(19) . . ?
O16 P2 O17 121.8(2) . . ?
Rb4 O9 Rb3 84.76(7) . . ?
P1 O9 Rb4 123.20(15) . . ?
P1 O9 Rb3 87.66(13) . . ?
P1 O9 Be1 141.7(3) . 4_554 ?
Be1 O9 Rb4 92.5(2) 4_554 . ?
Be1 O9 Rb3 82.1(2) 4_554 . ?
Rb4 O24 Rb4 90.15(7) . 3 ?
P3 O24 Rb4 103.59(13) . 3 ?
P3 O24 Rb4 124.59(14) . . ?
P2 O24 Rb4 79.77(11) . 3 ?
P2 O24 Rb4 105.35(12) . . ?
P2 O24 P3 129.71(19) . . ?
O3 Rb3 O23 44.89(7) . 3_565 ?
O3 Rb3 O19 127.42(7) . 3_565 ?
O3 Rb3 O8 70.98(7) . . ?
O3 Rb3 O8 138.34(7) . 4_654 ?
O3 Rb3 Be2 101.78(10) . 2_664 ?
O23 Rb3 Be2 62.41(10) 3_565 2_664 ?
O13 Rb3 O3 87.85(7) 3_565 . ?
O13 Rb3 O3 86.65(7) . . ?
O13 Rb3 O23 43.08(7) 3_565 3_565 ?
O13 Rb3 O23 74.37(7) . 3_565 ?
O13 Rb3 O13 74.74(9) . 3_565 ?
O13 Rb3 O12 163.76(7) . 4_654 ?
O13 Rb3 O21 46.46(7) 3_565 2_664 ?
O13 Rb3 O21 121.01(8) . 2_664 ?
O13 Rb3 O19 97.94(8) . 3_565 ?
O13 Rb3 O19 44.78(7) 3_565 3_565 ?
O13 Rb3 O11 103.37(8) . . ?
O13 Rb3 O8 103.60(7) . 4_654 ?
O13 Rb3 O8 133.79(6) 3_565 4_654 ?
O13 Rb3 O8 130.08(7) 3_565 . ?
O13 Rb3 O8 143.89(7) . . ?
O13 Rb3 Be2 99.98(10) . 2_664 ?
O13 Rb3 Be2 28.20(9) 3_565 2_664 ?
O12 Rb3 O3 86.25(7) 4_654 . ?
O12 Rb3 O3 162.63(8) . . ?
O12 Rb3 O23 90.35(7) 4_654 3_565 ?
O12 Rb3 O23 130.52(7) . 3_565 ?
O12 Rb3 O13 88.82(7) . 3_565 ?
O12 Rb3 O13 90.42(7) 4_654 3_565 ?
O12 Rb3 O13 108.87(8) . . ?
O12 Rb3 O12 76.73(9) . 4_654 ?
O12 Rb3 O21 43.98(6) 4_654 2_664 ?
O12 Rb3 O21 78.47(7) . 2_664 ?
O12 Rb3 O19 44.70(7) . 3_565 ?
O12 Rb3 O19 75.06(7) 4_654 3_565 ?
O12 Rb3 O11 106.54(8) . . ?
O12 Rb3 O8 47.08(7) . 4_654 ?
O12 Rb3 O8 98.55(8) . . ?
O12 Rb3 O8 45.05(7) 4_654 . ?
O12 Rb3 O8 91.37(7) 4_654 4_654 ?
O12 Rb3 Be2 68.60(10) . 2_664 ?
O12 Rb3 Be2 67.31(10) 4_654 2_664 ?
O21 Rb3 O3 86.92(7) 2_664 . ?
O21 Rb3 O23 60.72(7) 2_664 3_565 ?
O21 Rb3 O19 46.18(7) 2_664 3_565 ?
O21 Rb3 O8 118.91(7) 2_664 4_654 ?
O21 Rb3 O8 86.62(6) 2_664 . ?
O21 Rb3 Be2 26.31(10) 2_664 2_664 ?
O19 Rb3 O23 85.88(6) 3_565 3_565 ?
O19 Rb3 O8 91.57(6) 3_565 4_654 ?
O19 Rb3 O8 118.14(7) 3_565 . ?
O19 Rb3 Be2 25.70(10) 3_565 2_664 ?
O11 Rb3 O3 76.23(7) . . ?
O11 Rb3 O23 121.00(7) . 3_565 ?
O11 Rb3 O13 164.07(7) . 3_565 ?
O11 Rb3 O12 89.08(7) . 4_654 ?
O11 Rb3 O21 131.39(7) . 2_664 ?
O11 Rb3 O19 149.25(7) . 3_565 ?
O11 Rb3 O8 62.14(7) . 4_654 ?
O11 Rb3 O8 44.83(7) . . ?
O11 Rb3 Be2 156.38(10) . 2_664 ?
O8 Rb3 O23 105.23(7) . 3_565 ?
O8 Rb3 O23 176.46(7) 4_654 3_565 ?
O8 Rb3 O8 78.15(8) 4_654 . ?
O8 Rb3 Be2 111.88(10) . 2_664 ?
O8 Rb3 Be2 115.53(10) 4_654 2_664 ?
Rb1 P1 Rb1 74.12(2) 1_455 4_655 ?
Rb1 P1 Rb3 131.26(3) 1_455 3_565 ?
Rb1 P1 Rb3 88.36(2) 4_655 3_565 ?
O9 P1 Rb1 69.99(12) . 1_455 ?
O9 P1 Rb1 141.86(13) . 4_655 ?
O9 P1 Rb3 69.24(12) . . ?
O9 P1 Rb3 125.30(13) . 3_565 ?
O9 P1 O14 106.57(17) . . ?
O9 P1 O13 112.13(18) . . ?
Rb3 P1 Rb1 138.52(3) . 1_455 ?
Rb3 P1 Rb1 147.32(3) . 4_655 ?
Rb3 P1 Rb3 70.56(2) . 3_565 ?
O14 P1 Rb1 67.33(11) . 1_455 ?
O14 P1 Rb1 45.75(10) . 4_655 ?
O14 P1 Rb3 132.83(11) . . ?
O14 P1 Rb3 127.94(11) . 3_565 ?
O23 P1 Rb1 61.88(13) . 4_655 ?
O23 P1 Rb1 69.40(13) . 1_455 ?
O23 P1 O9 114.69(18) . . ?
O23 P1 Rb3 122.83(14) . . ?
O23 P1 Rb3 62.28(14) . 3_565 ?
O23 P1 O14 102.06(16) . . ?
O23 P1 O13 113.80(18) . . ?
O13 P1 Rb1 102.31(12) . 4_655 ?
O13 P1 Rb1 173.69(12) . 1_455 ?
O13 P1 Rb3 45.06(11) . . ?
O13 P1 Rb3 52.91(12) . 3_565 ?
O13 P1 O14 106.43(17) . . ?
Rb1 O14 Rb1 90.20(7) 4_655 1_455 ?
P2 O14 Rb1 101.66(13) . 1_455 ?
P2 O14 Rb1 113.37(13) . 4_655 ?
P2 O14 P1 133.46(19) . . ?
P1 O14 Rb1 111.88(14) . 4_655 ?
P1 O14 Rb1 88.44(12) . 1_455 ?
Rb2 O18 Rb2 79.77(6) 4_655 . ?
Rb2 O18 Rb4 105.69(8) 4_655 3 ?
Rb2 O18 Rb4 174.49(9) . 3 ?
P3 O18 Rb2 73.34(11) . . ?
P3 O18 Rb2 85.88(12) . 4_655 ?
P3 O18 Rb4 107.38(14) . 3 ?
P3 O18 Be3 146.0(3) . 3 ?
Be3 O18 Rb2 120.3(2) 3 4_655 ?
Be3 O18 Rb2 89.5(2) 3 . ?
Be3 O18 Rb4 87.2(2) 3 3 ?
Rb2 O22 Rb2 96.62(8) 4_655 . ?
P3 O22 Rb2 116.09(14) . 4_655 ?
P3 O22 Rb2 84.28(12) . . ?
P3 O22 Be2 131.7(3) . 4_655 ?
Be2 O22 Rb2 110.8(2) 4_655 4_655 ?
Be2 O22 Rb2 101.6(2) 4_655 . ?
Rb1 O1 Rb1 92.77(8) 2_664 4_654 ?
P4 O1 Rb1 103.99(13) . 2_664 ?
P4 O1 Rb1 85.65(12) . 4_654 ?
P4 O1 Be1 135.6(3) . . ?
Be1 O1 Rb1 105.9(2) . 4_654 ?
Be1 O1 Rb1 117.7(2) . 2_664 ?
Rb4 O3 Rb3 93.28(8) . . ?
P4 O3 Rb4 121.47(15) . . ?
P4 O3 Rb3 105.09(14) . . ?
P4 O3 Be1 129.4(3) . 4_554 ?
Be1 O3 Rb4 106.2(2) 4_554 . ?
Be1 O3 Rb3 86.8(2) 4_554 . ?
Rb4 O6 Rb4 96.17(10) 4_554 . ?
P5 O6 Rb4 92.22(15) . . ?
P5 O6 Rb4 119.74(15) . 4_554 ?
P5 O6 Li1 126.4(3) . . ?
Li1 O6 Rb4 109.1(2) . 4_554 ?
Li1 O6 Rb4 103.5(3) . . ?
Rb2 O17 Rb4 111.88(9) 4_655 3 ?
Rb2 O17 Rb1 77.67(7) 4_655 4_655 ?
Rb4 O17 Rb1 168.26(10) 3 4_655 ?
P2 O17 Rb2 126.01(17) . 4_655 ?
P2 O17 Rb4 84.34(15) . 3 ?
P2 O17 Rb1 95.55(15) . 4_655 ?
P2 O17 Li1 143.1(3) . 3 ?
Li1 O17 Rb2 88.6(2) 3 4_655 ?
Li1 O17 Rb4 94.9(3) 3 3 ?
Li1 O17 Rb1 78.1(2) 3 4_655 ?
P5 O7 Rb4 96.22(12) . . ?
P5 O7 P6 141.5(2) . . ?
P6 O7 Rb4 115.23(14) . . ?
Rb2 O5 Rb1 91.65(9) 4_654 4_654 ?
P5 O5 Rb2 133.61(16) . 4_654 ?
P5 O5 Rb1 107.47(17) . 4_654 ?
P5 O5 Li1 117.9(3) . 3_554 ?
Li1 O5 Rb2 105.3(2) 3_554 4_654 ?
Li1 O5 Rb1 84.9(2) 3_554 4_654 ?
Rb1 O2 Rb1 87.28(8) 2_664 4_654 ?
Rb1 O2 Rb3 106.39(10) 2_664 . ?
Rb1 O2 Rb3 165.16(10) 4_654 . ?
P4 O2 Rb1 85.42(15) . 4_654 ?
P4 O2 Rb1 91.64(13) . 2_664 ?
P4 O2 Rb3 99.63(16) . . ?
P4 O2 Be4 147.3(3) . 4_654 ?
Be4 O2 Rb1 88.1(2) 4_654 4_654 ?
Be4 O2 Rb1 120.1(2) 4_654 2_664 ?
Be4 O2 Rb3 80.1(2) 4_654 . ?
Rb1 O4 Rb4 109.18(9) 4_654 4_554 ?
P4 O4 Rb4 120.82(17) . 4_554 ?
P4 O4 Rb1 89.70(16) . 4_654 ?
P5 O4 Rb4 86.47(14) . 4_554 ?
P5 O4 Rb1 100.68(17) . 4_654 ?
P5 O4 P4 145.9(2) . . ?
Rb2 O15 Rb3 107.67(8) . . ?
P3 O15 Rb2 84.49(12) . . ?
P3 O15 Rb3 119.97(14) . . ?
P3 O15 Be3 146.1(3) . . ?
Be3 O15 Rb2 105.0(2) . . ?
Be3 O15 Rb3 88.6(2) . . ?
Rb4 O16 Rb4 87.36(8) . 3 ?
Rb4 O16 Rb1 158.32(10) 3 1_455 ?
Rb4 O16 Rb1 110.75(10) . 1_455 ?
P2 O16 Rb4 99.73(15) . . ?
P2 O16 Rb4 82.81(15) . 3 ?
P2 O16 Rb1 104.77(17) . 1_455 ?
P2 O16 Li1 137.9(3) . 2 ?
Li1 O16 Rb4 120.0(3) 2 . ?
Li1 O16 Rb4 85.7(2) 2 3 ?
Li1 O16 Rb1 75.0(2) 2 1_455 ?
Rb1 O23 Rb3 103.40(8) 4_655 3_565 ?
P1 O23 Rb1 95.85(13) . 4_655 ?
P1 O23 Rb3 95.65(15) . 3_565 ?
P1 O23 Be1 146.1(3) . 2_565 ?
Be1 O23 Rb1 117.4(3) 2_565 4_655 ?
Be1 O23 Rb3 83.6(2) 2_565 3_565 ?
Rb3 O13 Rb3 92.04(8) . 3_565 ?
P1 O13 Rb3 113.87(14) . . ?
P1 O13 Rb3 105.72(14) . 3_565 ?
P1 O13 Be2 131.8(3) . 4_655 ?
Be2 O13 Rb3 112.7(2) 4_655 . ?
Be2 O13 Rb3 84.2(2) 4_655 3_565 ?
Rb1 O20 Rb2 89.99(8) . . ?
P7 O20 Rb2 86.55(12) . . ?
P7 O20 Rb1 109.76(13) . . ?
P7 O20 Be4 132.9(3) . . ?
Be4 O20 Rb2 107.0(2) . . ?
Be4 O20 Rb1 114.9(2) . . ?
P7 O12 Rb3 106.03(14) 3_565 4_654 ?
P7 O12 Rb3 116.45(14) 3_565 . ?
P7 O12 Be4 128.6(3) 3_565 . ?
Rb3 O12 Rb3 91.58(8) . 4_654 ?
Be4 O12 Rb3 110.6(2) . . ?
Be4 O12 Rb3 91.7(2) . 4_654 ?
Rb2 O21 Rb3 168.13(10) . 2_665 ?
Rb1 O21 Rb2 80.76(7) . . ?
Rb1 O21 Rb3 111.02(9) . 2_665 ?
P7 O21 Rb2 81.60(13) . . ?
P7 O21 Rb1 91.73(13) . . ?
P7 O21 Rb3 98.93(14) . 2_665 ?
P7 O21 Be2 140.8(3) . . ?
Be2 O21 Rb2 90.8(2) . . ?
Be2 O21 Rb1 125.1(2) . . ?
Be2 O21 Rb3 81.3(2) . 2_665 ?
Rb2 O19 Rb3 107.92(9) . . ?
Rb2 O19 Rb3 172.15(10) . 3_565 ?
P7 O19 Rb2 84.96(12) . . ?
P7 O19 Rb3 116.92(15) . . ?
P7 O19 Rb3 89.69(13) . 3_565 ?
P7 O19 Be2 147.5(3) . 4_655 ?
Rb3 O19 Rb3 79.63(6) 3_565 . ?
Be2 O19 Rb2 101.8(2) 4_655 . ?
Be2 O19 Rb3 91.5(2) 4_655 . ?
Be2 O19 Rb3 79.8(2) 4_655 3_565 ?
Rb2 P6 Rb4 127.92(3) 4_654 . ?
Rb3 P6 Rb2 134.09(3) . 4_654 ?
Rb3 P6 Rb4 73.96(2) . . ?
O7 P6 Rb2 84.45(11) . 4_654 ?
O7 P6 Rb4 43.54(11) . . ?
O7 P6 Rb3 106.82(12) . . ?
O11 P6 Rb2 173.06(11) . 4_654 ?
O11 P6 Rb4 58.61(11) . . ?
O11 P6 Rb3 46.94(11) . . ?
O11 P6 O7 101.92(16) . . ?
O11 P6 O10 113.58(16) . . ?
O10 P6 Rb2 61.35(12) . 4_654 ?
O10 P6 Rb4 126.02(11) . . ?
O10 P6 Rb3 144.35(11) . . ?
O10 P6 O7 106.69(16) . . ?
O8 P6 Rb2 67.10(12) . 4_654 ?
O8 P6 Rb4 119.00(12) . . ?
O8 P6 Rb3 67.10(12) . . ?
O8 P6 O7 108.15(17) . . ?
O8 P6 O11 112.84(17) . . ?
O8 P6 O10 112.74(16) . . ?
Rb3 O11 Rb4 93.24(7) . . ?
P6 O11 Rb4 99.62(12) . . ?
P6 O11 Rb3 111.13(13) . . ?
P6 O11 Be3 132.6(3) . . ?
Be3 O11 Rb4 89.9(2) . . ?
Be3 O11 Rb3 114.6(2) . . ?
Rb2 O10 Rb2 97.23(8) 2_654 4_654 ?
P6 O10 Rb2 124.04(14) . 2_654 ?
P6 O10 Rb2 95.35(12) . 4_654 ?
P6 O10 Be3 122.6(3) . 4_654 ?
Be3 O10 Rb2 108.9(2) 4_654 2_654 ?
Be3 O10 Rb2 98.8(2) 4_654 4_654 ?
Rb3 O8 Rb2 105.37(8) 4_654 4_654 ?
Rb3 O8 Rb2 176.63(10) . 4_654 ?
Rb3 O8 Rb3 77.78(6) 4_654 . ?
P6 O8 Rb2 89.89(13) . 4_654 ?
P6 O8 Rb3 117.85(14) . 4_654 ?
P6 O8 Rb3 89.65(13) . . ?
P6 O8 Be4 153.6(3) . 4_654 ?
Be4 O8 Rb2 96.1(2) 4_654 4_654 ?
Be4 O8 Rb3 82.9(2) 4_654 . ?
Be4 O8 Rb3 85.3(2) 4_654 4_654 ?
Rb2 Be3 Rb2 75.15(9) 3 . ?
Rb2 Be3 Rb3 151.77(14) 3 . ?
Rb4 Be3 Rb2 133.65(13) . 3 ?
Rb4 Be3 Rb2 128.90(14) . . ?
Rb4 Be3 Rb3 74.33(9) . . ?
Rb3 Be3 Rb2 89.33(10) . . ?
O18 Be3 Rb2 65.95(19) 3 3 ?
O18 Be3 Rb2 121.8(3) 3 . ?
O18 Be3 Rb4 67.90(19) 3 . ?
O18 Be3 Rb3 141.0(2) 3 . ?
O18 Be3 O11 108.7(3) 3 . ?
O18 Be3 O10 112.1(3) 3 4_654 ?
O15 Be3 Rb2 52.15(18) . . ?
O15 Be3 Rb2 116.6(2) . 3 ?
O15 Be3 Rb4 77.1(2) . . ?
O15 Be3 Rb3 67.4(2) . . ?
O15 Be3 O18 111.6(3) . 3 ?
O15 Be3 O11 106.2(3) . . ?
O15 Be3 O10 108.2(3) . 4_654 ?
O11 Be3 Rb2 135.8(3) . 3 ?
O11 Be3 Rb2 129.2(2) . . ?
O11 Be3 Rb4 64.96(18) . . ?
O11 Be3 Rb3 43.24(17) . . ?
O11 Be3 O10 109.9(3) . 4_654 ?
O10 Be3 Rb2 47.33(17) 4_654 3 ?
O10 Be3 Rb2 56.74(18) 4_654 . ?
O10 Be3 Rb4 173.8(3) 4_654 . ?
O10 Be3 Rb3 104.4(2) 4_654 . ?
Rb1 Be4 Rb2 66.90(9) . . ?
Rb3 Be4 Rb2 130.98(15) 4_654 . ?
Rb3 Be4 Rb2 91.66(11) . . ?
Rb3 Be4 Rb1 139.35(14) 4_654 . ?
Rb3 Be4 Rb1 148.00(15) . . ?
Rb3 Be4 Rb3 72.64(10) 4_654 . ?
O2 Be4 Rb2 119.4(3) 4_654 . ?
O2 Be4 Rb1 66.5(2) 4_654 . ?
O2 Be4 Rb3 73.8(2) 4_654 4_654 ?
O2 Be4 Rb3 144.5(3) 4_654 . ?
O20 Be4 Rb2 50.67(19) . . ?
O20 Be4 Rb1 42.58(17) . . ?
O20 Be4 Rb3 105.5(2) . . ?
O20 Be4 Rb3 177.2(3) . 4_654 ?
O20 Be4 O2 107.5(3) . 4_654 ?
O20 Be4 O8 110.6(4) . 4_654 ?
O12 Be4 Rb2 133.5(2) . . ?
O12 Be4 Rb1 137.9(3) . . ?
O12 Be4 Rb3 62.4(2) . 4_654 ?
O12 Be4 Rb3 45.62(17) . . ?
O12 Be4 O2 107.1(3) . 4_654 ?
O12 Be4 O20 114.8(3) . . ?
O12 Be4 O8 106.5(3) . 4_654 ?
O8 Be4 Rb2 60.2(2) 4_654 . ?
O8 Be4 Rb1 114.8(3) 4_654 . ?
O8 Be4 Rb3 70.9(2) 4_654 4_654 ?
O8 Be4 Rb3 68.73(19) 4_654 . ?
O8 Be4 O2 110.3(3) 4_654 4_654 ?
Rb2 Be2 Rb2 72.67(9) . 4_655 ?
Rb2 Be2 Rb3 150.06(15) . 4_655 ?
Rb3 Be2 Rb2 89.97(11) 4_655 4_655 ?
Rb3 Be2 Rb2 129.37(15) 2_665 4_655 ?
Rb3 Be2 Rb2 135.86(15) 2_665 . ?
Rb3 Be2 Rb3 73.95(10) 2_665 4_655 ?
O22 Be2 Rb2 54.09(18) 4_655 4_655 ?
O22 Be2 Rb2 44.99(17) 4_655 . ?
O22 Be2 Rb3 176.1(3) 4_655 2_665 ?
O22 Be2 Rb3 105.1(2) 4_655 4_655 ?
O22 Be2 O13 109.0(3) 4_655 4_655 ?
O13 Be2 Rb2 128.8(3) 4_655 4_655 ?
O13 Be2 Rb2 133.7(3) 4_655 . ?
O13 Be2 Rb3 67.60(19) 4_655 2_665 ?
O13 Be2 Rb3 44.02(17) 4_655 4_655 ?
O21 Be2 Rb2 64.3(2) . . ?
O21 Be2 Rb2 122.9(3) . 4_655 ?
O21 Be2 Rb3 72.4(2) . 2_665 ?
O21 Be2 Rb3 143.3(3) . 4_655 ?
O21 Be2 O22 107.5(3) . 4_655 ?
O21 Be2 O13 108.1(3) . 4_655 ?
O19 Be2 Rb2 118.6(3) 4_655 . ?
O19 Be2 Rb2 55.4(2) 4_655 4_655 ?
O19 Be2 Rb3 74.5(2) 4_655 2_665 ?
O19 Be2 Rb3 65.1(2) 4_655 4_655 ?
O19 Be2 O22 108.6(3) 4_655 4_655 ?
O19 Be2 O13 105.4(3) 4_655 4_655 ?
O19 Be2 O21 118.1(4) 4_655 . ?
Rb2 Li1 Rb4 91.71(15) 2_654 . ?
Rb2 Li1 Rb4 127.04(19) 2_654 2_554 ?
Rb2 Li1 Rb4 150.4(2) 2_654 4_554 ?
Rb4 Li1 Rb4 136.22(17) . 2_554 ?
Rb4 Li1 Rb4 68.87(12) 4_554 . ?
Rb4 Li1 Rb4 67.40(11) 4_554 2_554 ?
Rb1 Li1 Rb2 70.92(13) 2_654 2_654 ?
Rb1 Li1 Rb4 87.30(14) 2_654 2_554 ?
Rb1 Li1 Rb4 128.9(2) 2_654 . ?
Rb1 Li1 Rb4 138.66(19) 2_654 4_554 ?
P5 Li1 Rb2 85.74(16) . 2_654 ?
P5 Li1 Rb2 69.75(14) 3_554 2_654 ?
P5 Li1 Rb4 65.22(13) . 4_554 ?
P5 Li1 Rb4 114.5(2) 3_554 4_554 ?
P5 Li1 Rb4 57.62(12) 3_554 2_554 ?
P5 Li1 Rb4 146.6(2) 3_554 . ?
P5 Li1 Rb4 58.43(13) . . ?
P5 Li1 Rb4 100.45(18) . 2_554 ?
P5 Li1 Rb1 72.39(16) 3_554 2_654 ?
P5 Li1 Rb1 155.0(2) . 2_654 ?
P5 Li1 P5 91.7(2) 3_554 . ?
O6 Li1 Rb2 106.8(3) . 2_654 ?
O6 Li1 Rb4 94.7(3) . 2_554 ?
O6 Li1 Rb4 49.9(2) . . ?
O6 Li1 Rb4 43.60(17) . 4_554 ?
O6 Li1 Rb1 177.6(3) . 2_654 ?
O6 Li1 P5 107.7(3) . 3_554 ?
O6 Li1 P5 23.17(14) . . ?
O6 Li1 O5 116.6(4) . 3_554 ?
O6 Li1 O16 107.7(4) . 2_554 ?
O17 Li1 Rb2 61.9(2) 3 2_654 ?
O17 Li1 Rb4 118.7(3) 3 4_554 ?
O17 Li1 Rb4 153.2(3) 3 2_554 ?
O17 Li1 Rb4 58.1(2) 3 . ?
O17 Li1 Rb1 71.6(2) 3 2_654 ?
O17 Li1 P5 126.6(3) 3 3_554 ?
O17 Li1 P5 105.6(3) 3 . ?
O17 Li1 O6 106.8(4) 3 . ?
O17 Li1 O5 101.1(3) 3 3_554 ?
O17 Li1 O16 117.6(4) 3 2_554 ?
O5 Li1 Rb2 44.58(16) 3_554 2_654 ?
O5 Li1 Rb4 138.6(3) 3_554 4_554 ?
O5 Li1 Rb4 132.7(3) 3_554 . ?
O5 Li1 Rb4 82.5(2) 3_554 2_554 ?
O5 Li1 Rb1 62.4(2) 3_554 2_654 ?
O5 Li1 P5 94.9(3) 3_554 . ?
O5 Li1 P5 26.03(14) 3_554 3_554 ?
O16 Li1 Rb2 143.5(3) 2_554 2_654 ?
O16 Li1 Rb4 65.2(2) 2_554 4_554 ?
O16 Li1 Rb4 38.19(19) 2_554 2_554 ?
O16 Li1 Rb4 119.9(3) 2_554 . ?
O16 Li1 Rb1 74.7(2) 2_554 2_654 ?
O16 Li1 P5 88.5(3) 2_554 3_554 ?
O16 Li1 P5 125.2(3) 2_554 . ?
O16 Li1 O5 107.4(4) 2_554 3_554 ?
Rb4 Be1 Rb1 145.55(14) 4_554 2_664 ?
O9 Be1 Rb4 62.5(2) 4_554 4_554 ?
O9 Be1 Rb1 121.4(3) 4_554 2_664 ?
O9 Be1 Rb3 72.4(2) 4_554 4_554 ?
O9 Be1 O3 105.5(3) 4_554 4_554 ?
O9 Be1 O23 112.2(4) 4_554 2_564 ?
Rb3 Be1 Rb4 77.12(11) 4_554 4_554 ?
Rb3 Be1 Rb1 137.27(15) 4_554 2_664 ?
O1 Be1 Rb4 104.2(2) . 4_554 ?
O1 Be1 Rb1 41.39(18) . 2_664 ?
O1 Be1 O9 112.2(4) . 4_554 ?
O1 Be1 Rb3 175.3(3) . 4_554 ?
O1 Be1 O3 110.3(4) . 4_554 ?
O1 Be1 O23 107.3(4) . 2_564 ?
O3 Be1 Rb4 49.46(18) 4_554 4_554 ?
O3 Be1 Rb1 131.2(3) 4_554 2_664 ?
O3 Be1 Rb3 67.1(2) 4_554 4_554 ?
O23 Be1 Rb4 147.2(3) 2_564 4_554 ?
O23 Be1 Rb1 66.6(2) 2_564 2_664 ?
O23 Be1 Rb3 70.8(2) 2_564 4_554 ?
O23 Be1 O3 109.4(4) 2_564 4_554 ?

loop_
_geom_bond_atom_site_label_1
_geom_bond_atom_site_label_2
_geom_bond_distance
_geom_bond_site_symmetry_2
_geom_bond_publ_flag
Rb2 P3 3.4501(10) . ?
Rb2 P7 3.5188(11) . ?
Rb2 O22 2.855(3) 4_655 ?
Rb2 O22 3.258(3) . ?
Rb2 O17 3.361(3) 4_655 ?
Rb2 O5 2.772(3) 4_654 ?
Rb2 O15 3.253(3) . ?
Rb2 O20 3.262(3) . ?
Rb2 O21 3.401(3) . ?
Rb2 O19 3.312(3) . ?
Rb2 O10 3.034(3) 2_655 ?
Rb2 O10 3.368(3) 4_654 ?
Rb4 O9 3.394(3) . ?
Rb4 O24 2.942(3) . ?
Rb4 O18 3.571(3) 3 ?
Rb4 O3 3.027(3) . ?
Rb4 O6 2.844(3) 4_554 ?
Rb4 O6 3.236(4) . ?
Rb4 O17 3.503(3) 3 ?
Rb4 O7 3.067(3) . ?
Rb4 O4 3.548(4) 4_554 ?
Rb4 O16 3.171(3) . ?
Rb4 O16 3.546(4) 3 ?
Rb4 O11 3.487(3) . ?
Rb1 O14 3.039(3) 4_655 ?
Rb1 O14 3.631(3) 1_655 ?
Rb1 O1 2.998(3) 2_665 ?
Rb1 O1 3.473(3) 4_654 ?
Rb1 O17 3.530(3) 4_655 ?
Rb1 O5 3.239(4) 4_654 ?
Rb1 O2 3.313(3) 2_665 ?
Rb1 O2 3.489(4) 4_654 ?
Rb1 O4 3.329(4) 4_654 ?
Rb1 O23 3.491(3) 4_655 ?
Rb1 O20 2.838(3) . ?
Rb1 O21 3.270(3) . ?
P3 Rb2 3.7685(11) 4_655 ?
P3 O24 1.619(3) . ?
P3 O18 1.506(3) . ?
P3 O22 1.506(3) . ?
P3 O15 1.503(3) . ?
P4 Rb1 3.6683(11) 2_664 ?
P4 Rb1 3.6806(11) 4_654 ?
P4 O1 1.511(3) . ?
P4 O3 1.504(3) . ?
P4 O2 1.484(3) . ?
P4 O4 1.588(3) . ?
P5 Rb2 3.9357(11) 4_654 ?
P5 Rb4 3.7949(11) 4_554 ?
P5 Rb1 3.9411(12) 4_654 ?
P5 O6 1.471(3) . ?
P5 O7 1.593(3) . ?
P5 O5 1.474(3) . ?
P5 O4 1.581(3) . ?
P5 Li1 2.969(8) 3_554 ?
P5 Li1 3.007(7) . ?
P7 Rb3 3.7787(11) 3_565 ?
P7 Rb3 3.9533(12) 2_665 ?
P7 O20 1.530(3) . ?
P7 O12 1.532(3) 3_565 ?
P7 O21 1.527(3) . ?
P7 O19 1.515(3) . ?
P2 Rb4 3.6641(12) 3 ?
P2 Rb1 3.9552(12) 4_655 ?
P2 O24 1.614(3) . ?
P2 O14 1.598(3) . ?
P2 O17 1.474(3) . ?
P2 O16 1.468(3) . ?
O9 Rb3 3.580(3) . ?
O9 P1 1.502(3) . ?
O9 Be1 1.618(6) 4_554 ?
O24 Rb4 3.588(3) 3 ?
Rb3 O3 3.430(3) . ?
Rb3 O23 3.534(3) 3_565 ?
Rb3 O13 2.961(3) . ?
Rb3 O13 3.292(3) 3_565 ?
Rb3 O12 2.839(3) . ?
Rb3 O12 3.246(3) 4_654 ?
Rb3 O21 3.417(3) 2_664 ?
Rb3 O19 3.470(3) 3_565 ?
Rb3 O11 2.964(3) . ?
Rb3 O8 3.476(3) 4_654 ?
Rb3 O8 3.486(3) . ?
Rb3 Be2 3.543(5) 2_664 ?
P1 Rb1 3.9372(12) 4_655 ?
P1 Rb1 3.9340(11) 1_455 ?
P1 Rb3 3.9728(12) 3_565 ?
P1 O14 1.615(3) . ?
P1 O23 1.500(3) . ?
P1 O13 1.504(3) . ?
O14 Rb1 3.631(3) 1_455 ?
O14 Rb1 3.039(3) 4_655 ?
O18 Rb2 3.564(3) 4_655 ?
O18 Rb4 3.571(3) 3 ?
O18 Be3 1.625(5) 3 ?
O22 Rb2 2.855(3) 4_655 ?
O22 Be2 1.655(6) 4_655 ?
O1 Rb1 3.473(3) 4_654 ?
O1 Rb1 2.998(3) 2_664 ?
O1 Be1 1.617(6) . ?
O3 Be1 1.639(6) 4_554 ?
O6 Rb4 2.844(3) 4_554 ?
O6 Li1 1.891(8) . ?
O17 Rb2 3.361(3) 4_655 ?
O17 Rb4 3.503(3) 3 ?
O17 Rb1 3.530(3) 4_655 ?
O17 Li1 1.876(8) 3 ?
O7 P6 1.613(3) . ?
O5 Rb2 2.771(3) 4_654 ?
O5 Rb1 3.239(4) 4_654 ?
O5 Li1 1.979(8) 3_554 ?
O2 Rb1 3.489(4) 4_654 ?
O2 Rb1 3.313(3) 2_664 ?
O2 Be4 1.633(6) 4_654 ?
O4 Rb4 3.548(4) 4_554 ?
O4 Rb1 3.329(4) 4_654 ?
O15 Be3 1.600(6) . ?
O16 Rb4 3.546(4) 3 ?
O16 Rb1 3.635(3) 1_455 ?
O16 Li1 1.901(7) 2 ?
O23 Rb1 3.491(3) 4_655 ?
O23 Rb3 3.534(3) 3_565 ?
O23 Be1 1.621(6) 2_565 ?
O13 Rb3 3.292(3) 3_565 ?
O13 Be2 1.683(6) 4_655 ?
O20 Be4 1.603(6) . ?
O12 P7 1.531(3) 3_565 ?
O12 Rb3 3.246(3) 4_654 ?
O12 Be4 1.600(6) . ?
O21 Rb3 3.417(3) 2_665 ?
O21 Be2 1.589(6) . ?
O19 Rb3 3.470(3) 3_565 ?
O19 Be2 1.561(6) 4_655 ?
P6 Rb2 3.8210(11) 4_654 ?
P6 O11 1.515(3) . ?
P6 O10 1.518(3) . ?
P6 O8 1.494(3) . ?
O11 Be3 1.634(6) . ?
O10 Rb2 3.368(3) 4_654 ?
O10 Rb2 3.034(3) 2_654 ?
O10 Be3 1.665(5) 4_654 ?
O8 Rb2 3.520(3) 4_654 ?
O8 Rb3 3.476(3) 4_654 ?
O8 Be4 1.631(6) 4_654 ?
Be3 Rb2 3.905(5) 3 ?
Be3 O18 1.626(5) 3 ?
Be3 O10 1.665(5) 4_654 ?
Be4 Rb3 3.662(5) 4_654 ?
Be4 O2 1.633(6) 4_654 ?
Be4 O8 1.631(6) 4_654 ?
Be2 Rb2 3.940(5) 4_655 ?
Be2 Rb3 3.543(5) 2_665 ?
Be2 Rb3 3.930(5) 4_655 ?
Be2 O22 1.655(6) 4_655 ?
Be2 O13 1.683(6) 4_655 ?
Be2 O19 1.561(6) 4_655 ?
Li1 Rb2 3.808(7) 2_654 ?
Li1 Rb4 4.439(7) 2_554 ?
Li1 Rb4 3.896(7) 4_554 ?
Li1 Rb1 3.641(7) 2_654 ?
Li1 P5 2.969(8) 3_554 ?
Li1 O17 1.876(8) 3 ?
Li1 O5 1.979(8) 3_554 ?
Li1 O16 1.901(7) 2_554 ?
Be1 Rb4 3.824(6) 4_554 ?
Be1 Rb1 4.014(6) 2_664 ?
Be1 O9 1.618(6) 4_554 ?
Be1 Rb3 3.719(5) 4_554 ?
Be1 O3 1.639(6) 4_554 ?
Be1 O23 1.621(6) 2_564 ?
